data_4519044
loop_
_publ_author_name
'Lee, Young Hoon'
'Lee, Woochan'
'Lee, Taehwan'
'Lee, Donggyun'
'Jung, Jaehoon'
'Yoo, Seunghyup'
'Lee, Min Hyung'

_publ_section_title
;
 Blue TADF Emitters Based on <i>B</i>-Heterotriangulene Acceptors for
 Highly Efficient OLEDs with Reduced Efficiency Roll-Off.
;
_journal_issue 38
_journal_name_full 'ACS applied materials &amp; interfaces'
_journal_page_first 45778
_journal_page_last 45788
_journal_paper_doi 10.1021/acsami.1c10653
_journal_volume 13
_journal_year 2021
_chemical_absolute_configuration syn
_chemical_formula_sum 'C35.5 H31 B Cl N O'
_chemical_formula_weight 533.87
_space_group_crystal_system monoclinic
_space_group_IT_number 4
_space_group_name_Hall 'P 2yb'
_space_group_name_H-M_alt 'P 1 21 1'
_atom_sites_solution_hydrogens geom
_audit_creation_method SHELXL-2014/7
_cell_angle_alpha 90
_cell_angle_beta 90.29(3)
_cell_angle_gamma 90
_cell_formula_units_Z 4
_cell_length_a 7.6792(15)
_cell_length_b 22.111(4)
_cell_length_c 17.750(4)
_cell_measurement_reflns_used 9683
_cell_measurement_temperature 193(2)
_cell_measurement_theta_max 24.92
_cell_measurement_theta_min 2.47
_cell_volume 3013.8(11)
_computing_cell_refinement 'Bruker SAINT'
_computing_data_collection 'Bruker APEX2'
_computing_data_reduction 'Bruker SAINT'
_computing_molecular_graphics 'Bruker SHELXTL'
_computing_publication_material 'Bruker SHELXTL'
_computing_structure_refinement 'SHELXL-2014/7 (Sheldrick, 2014)'
_computing_structure_solution 'SHELXS-97 (Sheldrick 2008)'
_diffrn_ambient_temperature 193(2)
_diffrn_measured_fraction_theta_full 1.000
_diffrn_measured_fraction_theta_max 0.989
_diffrn_measurement_device_type 'Bruker APEX-II CCD'
_diffrn_measurement_method '\f and \w scans'
_diffrn_radiation_type MoK\a
_diffrn_radiation_wavelength 0.71073
_diffrn_reflns_av_R_equivalents 0.0462
_diffrn_reflns_av_unetI/netI 0.0387
_diffrn_reflns_Laue_measured_fraction_full 1.000
_diffrn_reflns_Laue_measured_fraction_max 0.989
_diffrn_reflns_limit_h_max 9
_diffrn_reflns_limit_h_min -9
_diffrn_reflns_limit_k_max 28
_diffrn_reflns_limit_k_min -28
_diffrn_reflns_limit_l_max 23
_diffrn_reflns_limit_l_min -23
_diffrn_reflns_number 81370
_diffrn_reflns_point_group_measured_fraction_full 1.000
_diffrn_reflns_point_group_measured_fraction_max 0.988
_diffrn_reflns_theta_full 25.242
_diffrn_reflns_theta_max 27.669
_diffrn_reflns_theta_min 1.147
_exptl_absorpt_coefficient_mu 0.155
_exptl_absorpt_correction_T_max 0.7456
_exptl_absorpt_correction_T_min 0.6116
_exptl_absorpt_correction_type multi-scan
_exptl_absorpt_process_details 'SHELXL-2014 (Sheldrick, 2014)'
_exptl_crystal_colour colourless
_exptl_crystal_density_diffrn 1.177
_exptl_crystal_description Block
_exptl_crystal_F_000 1124
_exptl_crystal_size_max 0.341
_exptl_crystal_size_mid 0.132
_exptl_crystal_size_min 0.107
_refine_diff_density_max 0.276
_refine_diff_density_min -0.300
_refine_diff_density_rms 0.051
_refine_ls_abs_structure_details
; 
 Flack x determined using 4747 quotients [(I+)-(I-)]/[(I+)+(I-)] 
 (Parsons, Flack and Wagner, Acta Cryst. B69 (2013) 249-259). 
;
_refine_ls_abs_structure_Flack 0.09(2)
_refine_ls_extinction_method none
_refine_ls_goodness_of_fit_ref 1.075
_refine_ls_hydrogen_treatment constr
_refine_ls_matrix_type full
_refine_ls_number_parameters 713
_refine_ls_number_reflns 13880
_refine_ls_number_restraints 1
_refine_ls_restrained_S_all 1.075
_refine_ls_R_factor_all 0.0708
_refine_ls_R_factor_gt 0.0624
_refine_ls_shift/su_max 0.000
_refine_ls_shift/su_mean 0.000
_refine_ls_structure_factor_coef Fsqd
_refine_ls_weighting_details 'w=1/[\s^2^(Fo^2^)+(0.1108P)^2^+0.6348P] where P=(Fo^2^+2Fc^2^)/3'
_refine_ls_weighting_scheme calc
_refine_ls_wR_factor_gt 0.1759
_refine_ls_wR_factor_ref 0.1842
_reflns_Friedel_coverage 0.947
_reflns_Friedel_fraction_full 1.000
_reflns_Friedel_fraction_max 0.987
_reflns_number_gt 11902
_reflns_number_total 13880
_reflns_threshold_expression 'I > 2\s(I)'
_cod_data_source_file am1c10653_si_004.cif
_cod_data_source_block 4
_cod_depositor_comments
;
The following automatic conversions were performed:

data item '_chemical_absolute_configuration' value 'SYN' was changed
to 'syn' in accordance with the
/home/data/users/saulius/crontab/automatic-downloads/current/ACS/lib/dictionaries/cif_core.dic
dictionary named 'cif_core.dic' version 2.4.2 last updated on
2011-04-26.

Automatic conversion script
Id: cif_fix_values 7556 2019-12-06 15:28:31Z antanas 
;
_cod_original_cell_volume 3013.9(10)
_cod_original_sg_symbol_H-M 'P 21'
_cod_original_formula_sum 'C35.50 H31 B Cl N O'
_cod_database_code 4519044
_shelx_shelxl_version_number 2014/7
_shelx_space_group_comment
; 
The symmetry employed for this shelxl refinement is uniquely defined 
by the following loop, which should always be used as a source of 
symmetry information in preference to the above space-group names. 
They are only intended as comments. 
;
_shelx_estimated_absorpt_t_min 0.949
_shelx_estimated_absorpt_t_max 0.984

loop_
_space_group_symop_operation_xyz
'x, y, z'
'-x, y+1/2, -z'

loop_
_atom_site_label
_atom_site_type_symbol
_atom_site_fract_x
_atom_site_fract_y
_atom_site_fract_z
_atom_site_U_iso_or_equiv
_atom_site_adp_type
_atom_site_occupancy
_atom_site_site_symmetry_order
_atom_site_calc_flag
_atom_site_refinement_flags_posn
_atom_site_refinement_flags_adp
_atom_site_refinement_flags_occupancy
_atom_site_disorder_assembly
_atom_site_disorder_group
O1 O 1.1372(5) 0.71021(15) 1.1134(2) 0.0435(9) Uani 1 1 d . . . . .
O2 O 1.1215(5) 0.30671(15) 0.3442(2) 0.0437(8) Uani 1 1 d . . . . .
N1 N 0.5929(6) 0.40253(17) 0.9189(2) 0.0364(9) Uani 1 1 d . . . . .
N2 N 0.5747(6) 0.60529(16) 0.5561(2) 0.0370(9) Uani 1 1 d . . . . .
B1 B 0.9475(7) 0.6069(2) 1.0561(3) 0.0301(10) Uani 1 1 d . . . . .
B2 B 0.9424(7) 0.4079(2) 0.4120(3) 0.0299(10) Uani 1 1 d . . . . .
C1 C 0.4844(7) 0.3725(2) 1.0401(3) 0.0338(10) Uani 1 1 d . . . . .
H1A H 0.5548 0.4028 1.0629 0.041 Uiso 1 1 calc R U . . .
C2 C 0.3812(8) 0.3352(2) 1.0842(3) 0.0439(12) Uani 1 1 d . . . . .
H2A H 0.3808 0.3400 1.1374 0.053 Uiso 1 1 calc R U . . .
C3 C 0.2780(9) 0.2909(2) 1.0505(4) 0.0511(14) Uani 1 1 d . . . . .
H3A H 0.2089 0.2647 1.0805 0.061 Uiso 1 1 calc R U . . .
C4 C 0.2773(7) 0.2854(2) 0.9740(3) 0.0440(12) Uani 1 1 d . . . . .
H4A H 0.2025 0.2563 0.9514 0.053 Uiso 1 1 calc R U . . .
C5 C 0.3826(6) 0.32103(18) 0.9273(3) 0.0311(9) Uani 1 1 d . . . . .
C6 C 0.4843(6) 0.36513(17) 0.9619(2) 0.0277(8) Uani 1 1 d . . . . .
C7 C 0.7396(7) 0.4259(2) 0.8016(3) 0.0393(11) Uani 1 1 d . . . . .
H7A H 0.8097 0.4544 0.8278 0.047 Uiso 1 1 calc R U . . .
C8 C 0.7616(9) 0.4177(3) 0.7260(3) 0.0501(13) Uani 1 1 d . . . . .
H8A H 0.8458 0.4411 0.7000 0.060 Uiso 1 1 calc R U . . .
C9 C 0.6638(9) 0.3760(3) 0.6870(3) 0.0560(15) Uani 1 1 d . . . . .
H9A H 0.6799 0.3704 0.6345 0.067 Uiso 1 1 calc R U . . .
C10 C 0.5408(9) 0.3422(3) 0.7258(3) 0.0494(13) Uani 1 1 d . . . . .
H10A H 0.4729 0.3133 0.6991 0.059 Uiso 1 1 calc R U . . .
C11 C 0.5146(7) 0.3498(2) 0.8036(3) 0.0338(9) Uani 1 1 d . . . . .
C12 C 0.6146(6) 0.39259(18) 0.8406(2) 0.0310(9) Uani 1 1 d . . . . .
C13 C 0.3730(7) 0.31261(19) 0.8423(3) 0.0347(10) Uani 1 1 d . . . . .
C14 C 0.1934(8) 0.3344(3) 0.8153(4) 0.0552(14) Uani 1 1 d . . . . .
H14A H 0.1843 0.3294 0.7606 0.083 Uiso 1 1 calc R U . . .
H14B H 0.1024 0.3105 0.8399 0.083 Uiso 1 1 calc R U . . .
H14C H 0.1788 0.3772 0.8282 0.083 Uiso 1 1 calc R U . . .
C15 C 0.3980(9) 0.2453(2) 0.8226(3) 0.0495(13) Uani 1 1 d . . . . .
H15A H 0.3917 0.2400 0.7679 0.074 Uiso 1 1 calc R U . . .
H15B H 0.5119 0.2316 0.8410 0.074 Uiso 1 1 calc R U . . .
H15C H 0.3061 0.2213 0.8465 0.074 Uiso 1 1 calc R U . . .
C16 C 0.6793(6) 0.45261(19) 0.9533(3) 0.0321(9) Uani 1 1 d . . . . .
C17 C 0.5933(6) 0.5068(2) 0.9629(3) 0.0355(10) Uani 1 1 d . . . . .
H17A H 0.4764 0.5107 0.9458 0.043 Uiso 1 1 calc R U . . .
C18 C 0.6740(6) 0.55555(18) 0.9968(3) 0.0310(9) Uani 1 1 d . . . . .
C19 C 0.8482(6) 0.55055(18) 1.0218(2) 0.0277(8) Uani 1 1 d . . . . .
C20 C 0.9360(6) 0.49528(19) 1.0118(2) 0.0308(9) Uani 1 1 d . . . . .
C21 C 0.8514(7) 0.44644(19) 0.9781(3) 0.0341(9) Uani 1 1 d . . . . .
H21A H 0.9106 0.4091 0.9719 0.041 Uiso 1 1 calc R U . . .
C22 C 0.5762(8) 0.6147(2) 1.0061(4) 0.0484(13) Uani 1 1 d . . . . .
H22A H 0.6518 0.6443 1.0310 0.073 Uiso 1 1 calc R U . . .
H22B H 0.5415 0.6300 0.9564 0.073 Uiso 1 1 calc R U . . .
H22C H 0.4723 0.6079 1.0367 0.073 Uiso 1 1 calc R U . . .
C23 C 1.1240(7) 0.4890(2) 1.0369(3) 0.0469(12) Uani 1 1 d . . . . .
H23A H 1.1636 0.5271 1.0593 0.070 Uiso 1 1 calc R U . . .
H23B H 1.1334 0.4565 1.0743 0.070 Uiso 1 1 calc R U . . .
H23C H 1.1967 0.4792 0.9934 0.070 Uiso 1 1 calc R U . . .
C24 C 1.0461(6) 0.65076(19) 1.0051(3) 0.0346(10) Uani 1 1 d . . . . .
C25 C 1.0545(8) 0.6460(2) 0.9266(3) 0.0443(12) Uani 1 1 d . . . . .
H25A H 0.9960 0.6134 0.9025 0.053 Uiso 1 1 calc R U . . .
C26 C 1.1438(10) 0.6866(3) 0.8830(4) 0.0583(16) Uani 1 1 d . . . . .
H26A H 1.1448 0.6826 0.8297 0.070 Uiso 1 1 calc R U . . .
C27 C 1.2330(9) 0.7338(3) 0.9178(4) 0.0581(16) Uani 1 1 d . . . . .
H27A H 1.2971 0.7616 0.8880 0.070 Uiso 1 1 calc R U . . .
C28 C 1.2294(8) 0.7407(3) 0.9941(4) 0.0523(14) Uani 1 1 d . . . . .
H28A H 1.2897 0.7733 1.0174 0.063 Uiso 1 1 calc R U . . .
C29 C 1.1365(6) 0.69944(19) 1.0377(3) 0.0353(10) Uani 1 1 d . . . . .
C30 C 0.9516(6) 0.6233(2) 1.1393(3) 0.0343(10) Uani 1 1 d . . . . .
C31 C 0.8643(8) 0.5913(2) 1.1958(3) 0.0445(12) Uani 1 1 d . . . . .
H31A H 0.7992 0.5562 1.1828 0.053 Uiso 1 1 calc R U . . .
C32 C 0.8713(10) 0.6100(3) 1.2704(3) 0.0585(16) Uani 1 1 d . . . . .
H32A H 0.8088 0.5883 1.3077 0.070 Uiso 1 1 calc R U . . .
C33 C 0.9689(10) 0.6601(3) 1.2908(3) 0.0602(17) Uani 1 1 d . . . . .
H33A H 0.9741 0.6723 1.3421 0.072 Uiso 1 1 calc R U . . .
C34 C 1.0583(9) 0.6924(3) 1.2373(3) 0.0502(14) Uani 1 1 d . . . . .
H34A H 1.1261 0.7265 1.2515 0.060 Uiso 1 1 calc R U . . .
C35 C 1.0486(7) 0.6747(2) 1.1628(3) 0.0373(10) Uani 1 1 d . . . . .
C36 C 0.7303(7) 0.5863(2) 0.6734(3) 0.0395(11) Uani 1 1 d . . . . .
H36A H 0.7988 0.5565 0.6489 0.047 Uiso 1 1 calc R U . . .
C37 C 0.7584(9) 0.5985(3) 0.7490(3) 0.0506(14) Uani 1 1 d . . . . .
H37A H 0.8459 0.5773 0.7762 0.061 Uiso 1 1 calc R U . . .
C38 C 0.6595(10) 0.6413(3) 0.7842(3) 0.0629(17) Uani 1 1 d . . . . .
H38A H 0.6776 0.6498 0.8361 0.075 Uiso 1 1 calc R U . . .
C39 C 0.5335(8) 0.6721(3) 0.7442(3) 0.0486(13) Uani 1 1 d . . . . .
H39A H 0.4676 0.7021 0.7694 0.058 Uiso 1 1 calc R U . . .
C40 C 0.4984(6) 0.66108(18) 0.6684(2) 0.0315(9) Uani 1 1 d . . . . .
C41 C 0.6011(6) 0.61772(18) 0.6325(2) 0.0299(9) Uani 1 1 d . . . . .
C42 C 0.4863(7) 0.6391(2) 0.4317(3) 0.0357(10) Uani 1 1 d . . . . .
H42A H 0.5552 0.6081 0.4099 0.043 Uiso 1 1 calc R U . . .
C43 C 0.3942(7) 0.6787(2) 0.3851(3) 0.0391(11) Uani 1 1 d . . . . .
H43A H 0.4002 0.6745 0.3319 0.047 Uiso 1 1 calc R U . . .
C44 C 0.2945(8) 0.7237(2) 0.4165(3) 0.0455(12) Uani 1 1 d . . . . .
H44A H 0.2343 0.7517 0.3852 0.055 Uiso 1 1 calc R U . . .
C45 C 0.2829(7) 0.7278(2) 0.4938(3) 0.0373(10) Uani 1 1 d . . . . .
H45A H 0.2100 0.7581 0.5148 0.045 Uiso 1 1 calc R U . . .
C46 C 0.3737(6) 0.68941(18) 0.5425(3) 0.0285(8) Uani 1 1 d . . . . .
C47 C 0.4785(6) 0.64444(17) 0.5096(2) 0.0273(8) Uani 1 1 d . . . . .
C48 C 0.3475(7) 0.6914(2) 0.6272(3) 0.0342(10) Uani 1 1 d . . . . .
C49 C 0.3275(11) 0.7573(3) 0.6550(3) 0.0625(19) Uani 1 1 d . . . . .
H49A H 0.3108 0.7575 0.7097 0.094 Uiso 1 1 calc R U . . .
H49B H 0.4326 0.7803 0.6426 0.094 Uiso 1 1 calc R U . . .
H49C H 0.2264 0.7760 0.6304 0.094 Uiso 1 1 calc R U . . .
C50 C 0.1763(8) 0.6573(3) 0.6444(4) 0.0587(16) Uani 1 1 d . . . . .
H50A H 0.1555 0.6578 0.6988 0.088 Uiso 1 1 calc R U . . .
H50B H 0.0792 0.6772 0.6183 0.088 Uiso 1 1 calc R U . . .
H50C H 0.1860 0.6154 0.6270 0.088 Uiso 1 1 calc R U . . .
C51 C 0.6685(7) 0.55689(19) 0.5207(3) 0.0334(9) Uani 1 1 d . . . . .
C52 C 0.8372(7) 0.56553(19) 0.4969(3) 0.0345(10) Uani 1 1 d . . . . .
H52A H 0.8923 0.6036 0.5037 0.041 Uiso 1 1 calc R U . . .
C53 C 0.9273(6) 0.51784(19) 0.4624(3) 0.0325(9) Uani 1 1 d . . . . .
C54 C 0.8427(6) 0.46217(18) 0.4509(2) 0.0298(9) Uani 1 1 d . . . . .
C55 C 0.6715(6) 0.45442(19) 0.4760(3) 0.0323(9) Uani 1 1 d . . . . .
C56 C 0.5854(6) 0.5014(2) 0.5112(3) 0.0336(9) Uani 1 1 d . . . . .
H56A H 0.4700 0.4959 0.5289 0.040 Uiso 1 1 calc R U . . .
C57 C 1.1115(7) 0.5277(2) 0.4372(4) 0.0484(13) Uani 1 1 d . . . . .
H57A H 1.1562 0.4905 0.4144 0.073 Uiso 1 1 calc R U . . .
H57B H 1.1146 0.5605 0.4001 0.073 Uiso 1 1 calc R U . . .
H57C H 1.1840 0.5386 0.4807 0.073 Uiso 1 1 calc R U . . .
C58 C 0.5800(7) 0.3948(2) 0.4647(3) 0.0470(13) Uani 1 1 d . . . . .
H58A H 0.6582 0.3665 0.4391 0.070 Uiso 1 1 calc R U . . .
H58B H 0.5469 0.3781 0.5137 0.070 Uiso 1 1 calc R U . . .
H58C H 0.4752 0.4009 0.4338 0.070 Uiso 1 1 calc R U . . .
C59 C 0.9433(7) 0.39658(19) 0.3269(3) 0.0341(9) Uani 1 1 d . . . . .
C60 C 0.8576(8) 0.4324(2) 0.2738(3) 0.0456(12) Uani 1 1 d . . . . .
H60A H 0.7962 0.4672 0.2907 0.055 Uiso 1 1 calc R U . . .
C61 C 0.8580(10) 0.4197(3) 0.1975(3) 0.0569(15) Uani 1 1 d . . . . .
H61A H 0.7973 0.4445 0.1625 0.068 Uiso 1 1 calc R U . . .
C62 C 0.9523(11) 0.3682(3) 0.1737(3) 0.0606(17) Uani 1 1 d . . . . .
H62A H 0.9574 0.3591 0.1215 0.073 Uiso 1 1 calc R U . . .
C63 C 1.0337(9) 0.3323(3) 0.2223(3) 0.0539(15) Uani 1 1 d . . . . .
H63A H 1.0924 0.2972 0.2049 0.065 Uiso 1 1 calc R U . . .
C64 C 1.0333(7) 0.3463(2) 0.2996(3) 0.0389(11) Uani 1 1 d . . . . .
C65 C 1.0402(6) 0.36044(19) 0.4590(3) 0.0341(10) Uani 1 1 d . . . . .
C66 C 1.0506(7) 0.3598(2) 0.5370(3) 0.0430(12) Uani 1 1 d . . . . .
H66A H 0.9942 0.3909 0.5646 0.052 Uiso 1 1 calc R U . . .
C67 C 1.1405(10) 0.3154(3) 0.5759(4) 0.0601(17) Uani 1 1 d . . . . .
H67A H 1.1473 0.3164 0.6293 0.072 Uiso 1 1 calc R U . . .
C68 C 1.2216(9) 0.2688(3) 0.5354(4) 0.0607(17) Uani 1 1 d . . . . .
H68A H 1.2832 0.2381 0.5618 0.073 Uiso 1 1 calc R U . . .
C69 C 1.2132(8) 0.2671(2) 0.4595(4) 0.0497(14) Uani 1 1 d . . . . .
H69A H 1.2671 0.2351 0.4327 0.060 Uiso 1 1 calc R U . . .
C70 C 1.1250(7) 0.3127(2) 0.4206(3) 0.0369(10) Uani 1 1 d . . . . .
C71 C 0.3348(8) 0.5033(3) 0.7366(4) 0.0620(15) Uani 1 1 d . . . . .
H71A H 0.3996 0.5408 0.7248 0.074 Uiso 1 1 calc R U . . .
H71B H 0.4209 0.4713 0.7486 0.074 Uiso 1 1 calc R U . . .
Cl1 Cl 0.2122(3) 0.48149(11) 0.65808(12) 0.0854(6) Uani 1 1 d . . . . .
Cl2 Cl 0.2028(3) 0.51584(11) 0.81512(12) 0.0826(6) Uani 1 1 d . . . . .

loop_
_atom_site_aniso_label
_atom_site_aniso_U_11
_atom_site_aniso_U_22
_atom_site_aniso_U_33
_atom_site_aniso_U_23
_atom_site_aniso_U_13
_atom_site_aniso_U_12
O1 0.039(2) 0.0356(17) 0.055(2) -0.0068(15) -0.0131(17) -0.0123(15)
O2 0.043(2) 0.0347(16) 0.053(2) -0.0091(15) 0.0112(17) 0.0091(15)
N1 0.043(2) 0.0311(18) 0.0348(19) -0.0054(15) 0.0028(17) -0.0158(17)
N2 0.047(2) 0.0264(17) 0.0372(19) -0.0048(14) 0.0024(18) 0.0176(17)
B1 0.022(2) 0.029(2) 0.039(2) -0.0043(18) -0.007(2) 0.0031(18)
B2 0.027(2) 0.027(2) 0.036(2) -0.0030(18) 0.004(2) -0.0038(19)
C1 0.032(2) 0.033(2) 0.037(2) -0.0021(17) 0.0016(19) 0.0009(18)
C2 0.048(3) 0.040(2) 0.044(3) 0.000(2) 0.010(2) 0.000(2)
C3 0.056(4) 0.038(2) 0.059(3) 0.006(2) 0.024(3) -0.008(2)
C4 0.040(3) 0.033(2) 0.059(3) -0.004(2) 0.009(2) -0.015(2)
C5 0.027(2) 0.0233(17) 0.043(2) 0.0007(16) 0.0025(19) -0.0007(17)
C6 0.025(2) 0.0217(17) 0.036(2) 0.0014(15) 0.0021(17) 0.0031(16)
C7 0.037(3) 0.036(2) 0.045(3) -0.001(2) 0.003(2) -0.007(2)
C8 0.056(4) 0.046(3) 0.048(3) 0.001(2) 0.018(3) -0.009(3)
C9 0.064(4) 0.070(4) 0.034(2) -0.006(2) 0.012(3) -0.005(3)
C10 0.057(4) 0.051(3) 0.040(3) -0.016(2) 0.000(2) -0.008(3)
C11 0.036(2) 0.0292(19) 0.037(2) -0.0032(17) 0.0034(19) -0.0037(18)
C12 0.037(2) 0.0227(17) 0.034(2) -0.0014(15) -0.0003(18) -0.0001(17)
C13 0.033(2) 0.027(2) 0.044(2) -0.0051(17) -0.004(2) -0.0086(18)
C14 0.045(3) 0.057(3) 0.063(4) 0.003(3) -0.015(3) -0.002(3)
C15 0.063(4) 0.027(2) 0.059(3) -0.011(2) 0.002(3) -0.010(2)
C16 0.032(2) 0.0270(19) 0.037(2) -0.0064(16) 0.0026(19) -0.0088(18)
C17 0.026(2) 0.035(2) 0.045(2) -0.0025(18) -0.0035(19) -0.0054(18)
C18 0.024(2) 0.0250(18) 0.044(2) -0.0071(16) -0.0004(18) -0.0010(16)
C19 0.024(2) 0.0267(18) 0.032(2) -0.0023(15) 0.0018(16) -0.0062(16)
C20 0.027(2) 0.032(2) 0.034(2) -0.0033(16) -0.0004(18) -0.0009(17)
C21 0.038(3) 0.0262(19) 0.038(2) -0.0020(16) 0.003(2) -0.0013(18)
C22 0.045(3) 0.035(2) 0.065(3) -0.014(2) -0.006(3) 0.009(2)
C23 0.033(3) 0.045(3) 0.063(3) -0.008(2) -0.010(2) 0.006(2)
C24 0.029(2) 0.027(2) 0.047(2) -0.0036(17) -0.004(2) -0.0016(18)
C25 0.045(3) 0.044(3) 0.044(3) -0.006(2) 0.007(2) -0.008(2)
C26 0.070(4) 0.054(3) 0.051(3) 0.006(3) 0.011(3) -0.009(3)
C27 0.050(4) 0.050(3) 0.075(4) 0.013(3) 0.007(3) -0.012(3)
C28 0.044(3) 0.039(3) 0.073(4) 0.004(2) -0.007(3) -0.015(2)
C29 0.030(2) 0.027(2) 0.049(3) -0.0021(18) -0.008(2) 0.0014(18)
C30 0.030(2) 0.0268(19) 0.046(2) -0.0025(17) -0.005(2) -0.0010(18)
C31 0.048(3) 0.043(2) 0.043(3) -0.003(2) -0.001(2) -0.002(2)
C32 0.069(4) 0.069(4) 0.038(3) 0.001(3) 0.004(3) 0.001(3)
C33 0.068(4) 0.070(4) 0.042(3) -0.017(3) -0.018(3) 0.017(3)
C34 0.053(3) 0.045(3) 0.052(3) -0.015(2) -0.018(3) 0.004(2)
C35 0.034(2) 0.029(2) 0.049(3) -0.0077(18) -0.017(2) 0.0049(18)
C36 0.044(3) 0.037(2) 0.037(2) 0.0022(18) 0.003(2) 0.005(2)
C37 0.052(3) 0.062(3) 0.038(3) 0.004(2) -0.010(2) 0.014(3)
C38 0.069(4) 0.085(4) 0.035(3) -0.011(3) -0.009(3) 0.018(4)
C39 0.047(3) 0.062(3) 0.037(2) -0.013(2) 0.001(2) 0.015(3)
C40 0.035(2) 0.0243(18) 0.035(2) 0.0005(16) 0.0057(19) 0.0014(17)
C41 0.033(2) 0.0217(17) 0.035(2) 0.0029(15) 0.0012(18) 0.0014(17)
C42 0.035(3) 0.033(2) 0.039(2) -0.0023(17) 0.001(2) 0.0015(19)
C43 0.048(3) 0.037(2) 0.032(2) 0.0030(17) -0.009(2) -0.007(2)
C44 0.052(3) 0.034(2) 0.050(3) 0.007(2) -0.015(3) 0.004(2)
C45 0.039(3) 0.0257(19) 0.047(3) -0.0004(17) -0.005(2) 0.0073(19)
C46 0.026(2) 0.0215(16) 0.038(2) -0.0008(15) -0.0001(18) -0.0008(16)
C47 0.029(2) 0.0199(16) 0.033(2) -0.0003(14) 0.0009(17) -0.0002(16)
C48 0.035(2) 0.0293(19) 0.038(2) 0.0002(17) 0.0036(19) 0.0081(18)
C49 0.103(6) 0.043(3) 0.041(3) -0.007(2) 0.003(3) 0.036(3)
C50 0.036(3) 0.084(4) 0.055(3) 0.022(3) 0.008(3) 0.006(3)
C51 0.036(2) 0.030(2) 0.034(2) -0.0034(16) -0.0052(19) 0.0120(19)
C52 0.036(2) 0.0239(18) 0.044(2) -0.0062(17) -0.001(2) 0.0040(17)
C53 0.032(2) 0.0278(19) 0.038(2) -0.0050(16) -0.0022(18) 0.0052(18)
C54 0.032(2) 0.0256(18) 0.0314(19) -0.0011(15) 0.0006(17) 0.0024(17)
C55 0.034(2) 0.0273(19) 0.036(2) -0.0049(16) 0.0020(19) 0.0022(18)
C56 0.026(2) 0.033(2) 0.041(2) -0.0036(17) 0.0048(19) 0.0060(18)
C57 0.032(3) 0.039(2) 0.074(4) -0.006(2) 0.005(3) -0.002(2)
C58 0.039(3) 0.038(2) 0.063(3) -0.012(2) 0.011(3) -0.011(2)
C59 0.034(2) 0.0288(19) 0.040(2) -0.0039(17) 0.0089(19) -0.0008(18)
C60 0.055(3) 0.035(2) 0.046(3) -0.001(2) 0.003(2) 0.001(2)
C61 0.075(4) 0.053(3) 0.042(3) 0.005(2) 0.004(3) 0.001(3)
C62 0.092(5) 0.057(3) 0.033(2) -0.008(2) 0.013(3) -0.006(3)
C63 0.066(4) 0.049(3) 0.046(3) -0.015(2) 0.023(3) -0.003(3)
C64 0.041(3) 0.032(2) 0.044(2) -0.0051(18) 0.010(2) -0.003(2)
C65 0.027(2) 0.0249(19) 0.050(3) -0.0049(18) 0.001(2) 0.0025(17)
C66 0.043(3) 0.040(2) 0.046(3) -0.006(2) -0.006(2) 0.009(2)
C67 0.072(5) 0.058(3) 0.050(3) 0.005(3) -0.021(3) 0.008(3)
C68 0.051(4) 0.042(3) 0.089(5) 0.008(3) -0.016(3) 0.014(3)
C69 0.043(3) 0.032(2) 0.075(4) -0.004(2) -0.001(3) 0.018(2)
C70 0.029(2) 0.032(2) 0.050(3) -0.0054(19) 0.001(2) 0.0058(19)
C71 0.048(3) 0.061(3) 0.078(4) 0.007(3) -0.001(3) 0.000(3)
Cl1 0.0825(13) 0.1017(14) 0.0721(10) -0.0143(10) 0.0149(10) -0.0304(12)
Cl2 0.0746(12) 0.0952(13) 0.0778(11) -0.0213(10) -0.0055(10) 0.0174(11)

loop_
_atom_type_symbol
_atom_type_description
_atom_type_scat_dispersion_real
_atom_type_scat_dispersion_imag
_atom_type_scat_source
C C 0.0033 0.0016 'International Tables Vol C Tables 4.2.6.8 and 6.1.1.4'
H H 0.0000 0.0000 'International Tables Vol C Tables 4.2.6.8 and 6.1.1.4'
B B 0.0013 0.0007 'International Tables Vol C Tables 4.2.6.8 and 6.1.1.4'
N N 0.0061 0.0033 'International Tables Vol C Tables 4.2.6.8 and 6.1.1.4'
O O 0.0106 0.0060 'International Tables Vol C Tables 4.2.6.8 and 6.1.1.4'
Cl Cl 0.1484 0.1585 'International Tables Vol C Tables 4.2.6.8 and 6.1.1.4'

loop_
_geom_angle_atom_site_label_1
_geom_angle_atom_site_label_2
_geom_angle_atom_site_label_3
_geom_angle
_geom_angle_site_symmetry_1
_geom_angle_site_symmetry_3
_geom_angle_publ_flag
C35 O1 C29 122.3(4) . . ?
C64 O2 C70 121.6(4) . . ?
C6 N1 C12 121.0(4) . . ?
C6 N1 C16 120.0(4) . . ?
C12 N1 C16 119.0(4) . . ?
C41 N2 C47 121.5(3) . . ?
C41 N2 C51 120.0(4) . . ?
C47 N2 C51 117.8(4) . . ?
C30 B1 C24 114.5(4) . . ?
C30 B1 C19 124.7(4) . . ?
C24 B1 C19 120.8(4) . . ?
C59 B2 C65 114.8(4) . . ?
C59 B2 C54 124.0(4) . . ?
C65 B2 C54 121.2(4) . . ?
C2 C1 C6 119.6(4) . . ?
C2 C1 H1A 120.2 . . ?
C6 C1 H1A 120.2 . . ?
C1 C2 C3 120.0(5) . . ?
C1 C2 H2A 120.0 . . ?
C3 C2 H2A 120.0 . . ?
C4 C3 C2 119.3(5) . . ?
C4 C3 H3A 120.4 . . ?
C2 C3 H3A 120.4 . . ?
C3 C4 C5 122.7(5) . . ?
C3 C4 H4A 118.7 . . ?
C5 C4 H4A 118.7 . . ?
C6 C5 C4 117.1(4) . . ?
C6 C5 C13 123.3(4) . . ?
C4 C5 C13 119.5(4) . . ?
C5 C6 C1 121.2(4) . . ?
C5 C6 N1 120.4(4) . . ?
C1 C6 N1 118.4(4) . . ?
C8 C7 C12 120.4(5) . . ?
C8 C7 H7A 119.8 . . ?
C12 C7 H7A 119.8 . . ?
C7 C8 C9 120.9(5) . . ?
C7 C8 H8A 119.5 . . ?
C9 C8 H8A 119.5 . . ?
C8 C9 C10 118.9(5) . . ?
C8 C9 H9A 120.6 . . ?
C10 C9 H9A 120.6 . . ?
C9 C10 C11 121.5(5) . . ?
C9 C10 H10A 119.2 . . ?
C11 C10 H10A 119.2 . . ?
C12 C11 C10 117.8(4) . . ?
C12 C11 C13 123.2(4) . . ?
C10 C11 C13 118.9(4) . . ?
C11 C12 C7 120.4(4) . . ?
C11 C12 N1 120.3(4) . . ?
C7 C12 N1 119.2(4) . . ?
C5 C13 C11 110.4(4) . . ?
C5 C13 C14 108.1(4) . . ?
C11 C13 C14 109.3(4) . . ?
C5 C13 C15 109.7(4) . . ?
C11 C13 C15 109.2(4) . . ?
C14 C13 C15 110.2(4) . . ?
C13 C14 H14A 109.5 . . ?
C13 C14 H14B 109.5 . . ?
H14A C14 H14B 109.5 . . ?
C13 C14 H14C 109.5 . . ?
H14A C14 H14C 109.5 . . ?
H14B C14 H14C 109.5 . . ?
C13 C15 H15A 109.5 . . ?
C13 C15 H15B 109.5 . . ?
H15A C15 H15B 109.5 . . ?
C13 C15 H15C 109.5 . . ?
H15A C15 H15C 109.5 . . ?
H15B C15 H15C 109.5 . . ?
C17 C16 C21 119.9(4) . . ?
C17 C16 N1 120.4(4) . . ?
C21 C16 N1 119.7(4) . . ?
C16 C17 C18 121.2(4) . . ?
C16 C17 H17A 119.4 . . ?
C18 C17 H17A 119.4 . . ?
C17 C18 C19 119.9(4) . . ?
C17 C18 C22 119.9(4) . . ?
C19 C18 C22 120.1(4) . . ?
C20 C19 C18 118.8(4) . . ?
C20 C19 B1 120.2(4) . . ?
C18 C19 B1 120.9(4) . . ?
C21 C20 C19 120.3(4) . . ?
C21 C20 C23 119.7(4) . . ?
C19 C20 C23 119.9(4) . . ?
C20 C21 C16 119.8(4) . . ?
C20 C21 H21A 120.1 . . ?
C16 C21 H21A 120.1 . . ?
C18 C22 H22A 109.5 . . ?
C18 C22 H22B 109.5 . . ?
H22A C22 H22B 109.5 . . ?
C18 C22 H22C 109.5 . . ?
H22A C22 H22C 109.5 . . ?
H22B C22 H22C 109.5 . . ?
C20 C23 H23A 109.5 . . ?
C20 C23 H23B 109.5 . . ?
H23A C23 H23B 109.5 . . ?
C20 C23 H23C 109.5 . . ?
H23A C23 H23C 109.5 . . ?
H23B C23 H23C 109.5 . . ?
C25 C24 C29 116.3(5) . . ?
C25 C24 B1 124.5(4) . . ?
C29 C24 B1 119.2(4) . . ?
C26 C25 C24 122.5(5) . . ?
C26 C25 H25A 118.7 . . ?
C24 C25 H25A 118.7 . . ?
C25 C26 C27 119.2(6) . . ?
C25 C26 H26A 120.4 . . ?
C27 C26 H26A 120.4 . . ?
C28 C27 C26 120.8(5) . . ?
C28 C27 H27A 119.6 . . ?
C26 C27 H27A 119.6 . . ?
C27 C28 C29 119.3(5) . . ?
C27 C28 H28A 120.3 . . ?
C29 C28 H28A 120.3 . . ?
O1 C29 C28 115.6(4) . . ?
O1 C29 C24 122.6(4) . . ?
C28 C29 C24 121.8(5) . . ?
C31 C30 C35 116.5(4) . . ?
C31 C30 B1 124.5(4) . . ?
C35 C30 B1 119.0(4) . . ?
C32 C31 C30 121.0(5) . . ?
C32 C31 H31A 119.5 . . ?
C30 C31 H31A 119.5 . . ?
C33 C32 C31 120.5(6) . . ?
C33 C32 H32A 119.8 . . ?
C31 C32 H32A 119.8 . . ?
C34 C33 C32 120.4(5) . . ?
C34 C33 H33A 119.8 . . ?
C32 C33 H33A 119.8 . . ?
C33 C34 C35 119.4(5) . . ?
C33 C34 H34A 120.3 . . ?
C35 C34 H34A 120.3 . . ?
O1 C35 C34 115.5(4) . . ?
O1 C35 C30 122.3(4) . . ?
C34 C35 C30 122.2(5) . . ?
C37 C36 C41 120.6(5) . . ?
C37 C36 H36A 119.7 . . ?
C41 C36 H36A 119.7 . . ?
C38 C37 C36 119.6(5) . . ?
C38 C37 H37A 120.2 . . ?
C36 C37 H37A 120.2 . . ?
C37 C38 C39 119.8(5) . . ?
C37 C38 H38A 120.1 . . ?
C39 C38 H38A 120.1 . . ?
C38 C39 C40 123.0(5) . . ?
C38 C39 H39A 118.5 . . ?
C40 C39 H39A 118.5 . . ?
C39 C40 C41 117.0(4) . . ?
C39 C40 C48 122.0(4) . . ?
C41 C40 C48 120.8(4) . . ?
N2 C41 C40 119.9(4) . . ?
N2 C41 C36 120.1(4) . . ?
C40 C41 C36 120.0(4) . . ?
C47 C42 C43 120.8(4) . . ?
C47 C42 H42A 119.6 . . ?
C43 C42 H42A 119.6 . . ?
C44 C43 C42 119.8(4) . . ?
C44 C43 H43A 120.1 . . ?
C42 C43 H43A 120.1 . . ?
C43 C44 C45 119.3(5) . . ?
C43 C44 H44A 120.4 . . ?
C45 C44 H44A 120.4 . . ?
C44 C45 C46 122.8(5) . . ?
C44 C45 H45A 118.6 . . ?
C46 C45 H45A 118.6 . . ?
C45 C46 C47 117.3(4) . . ?
C45 C46 C48 121.8(4) . . ?
C47 C46 C48 120.6(4) . . ?
C42 C47 N2 120.5(4) . . ?
C42 C47 C46 120.0(4) . . ?
N2 C47 C46 119.5(4) . . ?
C46 C48 C40 111.0(4) . . ?
C46 C48 C49 111.0(4) . . ?
C40 C48 C49 109.8(4) . . ?
C46 C48 C50 107.3(4) . . ?
C40 C48 C50 109.6(4) . . ?
C49 C48 C50 108.1(5) . . ?
C48 C49 H49A 109.5 . . ?
C48 C49 H49B 109.5 . . ?
H49A C49 H49B 109.5 . . ?
C48 C49 H49C 109.5 . . ?
H49A C49 H49C 109.5 . . ?
H49B C49 H49C 109.5 . . ?
C48 C50 H50A 109.5 . . ?
C48 C50 H50B 109.5 . . ?
H50A C50 H50B 109.5 . . ?
C48 C50 H50C 109.5 . . ?
H50A C50 H50C 109.5 . . ?
H50B C50 H50C 109.5 . . ?
C52 C51 C56 121.1(4) . . ?
C52 C51 N2 120.4(4) . . ?
C56 C51 N2 118.6(4) . . ?
C51 C52 C53 119.7(4) . . ?
C51 C52 H52A 120.1 . . ?
C53 C52 H52A 120.1 . . ?
C52 C53 C54 119.5(4) . . ?
C52 C53 C57 119.2(4) . . ?
C54 C53 C57 121.3(4) . . ?
C55 C54 C53 119.6(4) . . ?
C55 C54 B2 120.2(4) . . ?
C53 C54 B2 120.1(4) . . ?
C56 C55 C54 120.2(4) . . ?
C56 C55 C58 119.6(4) . . ?
C54 C55 C58 120.1(4) . . ?
C55 C56 C51 119.8(4) . . ?
C55 C56 H56A 120.1 . . ?
C51 C56 H56A 120.1 . . ?
C53 C57 H57A 109.5 . . ?
C53 C57 H57B 109.5 . . ?
H57A C57 H57B 109.5 . . ?
C53 C57 H57C 109.5 . . ?
H57A C57 H57C 109.5 . . ?
H57B C57 H57C 109.5 . . ?
C55 C58 H58A 109.5 . . ?
C55 C58 H58B 109.5 . . ?
H58A C58 H58B 109.5 . . ?
C55 C58 H58C 109.5 . . ?
H58A C58 H58C 109.5 . . ?
H58B C58 H58C 109.5 . . ?
C60 C59 C64 116.8(4) . . ?
C60 C59 B2 124.7(4) . . ?
C64 C59 B2 118.5(4) . . ?
C61 C60 C59 122.8(5) . . ?
C61 C60 H60A 118.6 . . ?
C59 C60 H60A 118.6 . . ?
C60 C61 C62 117.5(6) . . ?
C60 C61 H61A 121.3 . . ?
C62 C61 H61A 121.3 . . ?
C63 C62 C61 121.8(5) . . ?
C63 C62 H62A 119.1 . . ?
C61 C62 H62A 119.1 . . ?
C62 C63 C64 120.0(5) . . ?
C62 C63 H63A 120.0 . . ?
C64 C63 H63A 120.0 . . ?
O2 C64 C59 123.8(4) . . ?
O2 C64 C63 115.0(5) . . ?
C59 C64 C63 121.1(5) . . ?
C66 C65 C70 116.6(4) . . ?
C66 C65 B2 125.1(4) . . ?
C70 C65 B2 118.3(4) . . ?
C67 C66 C65 122.1(5) . . ?
C67 C66 H66A 118.9 . . ?
C65 C66 H66A 118.9 . . ?
C66 C67 C68 119.1(6) . . ?
C66 C67 H67A 120.4 . . ?
C68 C67 H67A 120.4 . . ?
C69 C68 C67 120.9(5) . . ?
C69 C68 H68A 119.6 . . ?
C67 C68 H68A 119.6 . . ?
C68 C69 C70 119.6(5) . . ?
C68 C69 H69A 120.2 . . ?
C70 C69 H69A 120.2 . . ?
O2 C70 C69 115.4(4) . . ?
O2 C70 C65 123.0(4) . . ?
C69 C70 C65 121.6(5) . . ?
Cl1 C71 Cl2 111.6(4) . . ?
Cl1 C71 H71A 109.3 . . ?
Cl2 C71 H71A 109.3 . . ?
Cl1 C71 H71B 109.3 . . ?
Cl2 C71 H71B 109.3 . . ?
H71A C71 H71B 108.0 . . ?

loop_
_geom_bond_atom_site_label_1
_geom_bond_atom_site_label_2
_geom_bond_distance
_geom_bond_site_symmetry_2
_geom_bond_publ_flag
O1 C35 1.361(7) . ?
O1 C29 1.365(6) . ?
O2 C64 1.359(7) . ?
O2 C70 1.364(6) . ?
N1 C6 1.404(6) . ?
N1 C12 1.417(6) . ?
N1 C16 1.427(5) . ?
N2 C41 1.397(6) . ?
N2 C47 1.403(6) . ?
N2 C51 1.436(5) . ?
B1 C30 1.521(7) . ?
B1 C24 1.531(7) . ?
B1 C19 1.580(6) . ?
B2 C59 1.532(7) . ?
B2 C65 1.535(7) . ?
B2 C54 1.583(6) . ?
C1 C2 1.387(7) . ?
C1 C6 1.397(6) . ?
C1 H1A 0.9500 . ?
C2 C3 1.394(8) . ?
C2 H2A 0.9500 . ?
C3 C4 1.363(8) . ?
C3 H3A 0.9500 . ?
C4 C5 1.403(7) . ?
C4 H4A 0.9500 . ?
C5 C6 1.391(6) . ?
C5 C13 1.521(7) . ?
C7 C8 1.366(8) . ?
C7 C12 1.397(7) . ?
C7 H7A 0.9500 . ?
C8 C9 1.374(9) . ?
C8 H8A 0.9500 . ?
C9 C10 1.389(9) . ?
C9 H9A 0.9500 . ?
C10 C11 1.406(7) . ?
C10 H10A 0.9500 . ?
C11 C12 1.382(6) . ?
C11 C13 1.530(7) . ?
C13 C14 1.536(8) . ?
C13 C15 1.542(6) . ?
C14 H14A 0.9800 . ?
C14 H14B 0.9800 . ?
C14 H14C 0.9800 . ?
C15 H15A 0.9800 . ?
C15 H15B 0.9800 . ?
C15 H15C 0.9800 . ?
C16 C17 1.379(7) . ?
C16 C21 1.397(7) . ?
C17 C18 1.380(6) . ?
C17 H17A 0.9500 . ?
C18 C19 1.411(6) . ?
C18 C22 1.517(6) . ?
C19 C20 1.407(6) . ?
C20 C21 1.393(6) . ?
C20 C23 1.516(7) . ?
C21 H21A 0.9500 . ?
C22 H22A 0.9800 . ?
C22 H22B 0.9800 . ?
C22 H22C 0.9800 . ?
C23 H23A 0.9800 . ?
C23 H23B 0.9800 . ?
C23 H23C 0.9800 . ?
C24 C25 1.399(7) . ?
C24 C29 1.404(6) . ?
C25 C26 1.371(8) . ?
C25 H25A 0.9500 . ?
C26 C27 1.390(9) . ?
C26 H26A 0.9500 . ?
C27 C28 1.364(10) . ?
C27 H27A 0.9500 . ?
C28 C29 1.395(8) . ?
C28 H28A 0.9500 . ?
C30 C31 1.401(7) . ?
C30 C35 1.421(6) . ?
C31 C32 1.388(8) . ?
C31 H31A 0.9500 . ?
C32 C33 1.385(10) . ?
C32 H32A 0.9500 . ?
C33 C34 1.374(10) . ?
C33 H33A 0.9500 . ?
C34 C35 1.381(8) . ?
C34 H34A 0.9500 . ?
C36 C37 1.384(8) . ?
C36 C41 1.410(7) . ?
C36 H36A 0.9500 . ?
C37 C38 1.366(9) . ?
C37 H37A 0.9500 . ?
C38 C39 1.377(9) . ?
C38 H38A 0.9500 . ?
C39 C40 1.392(7) . ?
C39 H39A 0.9500 . ?
C40 C41 1.397(6) . ?
C40 C48 1.523(7) . ?
C42 C47 1.390(6) . ?
C42 C43 1.394(7) . ?
C42 H42A 0.9500 . ?
C43 C44 1.376(8) . ?
C43 H43A 0.9500 . ?
C44 C45 1.378(8) . ?
C44 H44A 0.9500 . ?
C45 C46 1.396(6) . ?
C45 H45A 0.9500 . ?
C46 C47 1.408(6) . ?
C46 C48 1.519(6) . ?
C48 C49 1.547(7) . ?
C48 C50 1.548(8) . ?
C49 H49A 0.9800 . ?
C49 H49B 0.9800 . ?
C49 H49C 0.9800 . ?
C50 H50A 0.9800 . ?
C50 H50B 0.9800 . ?
C50 H50C 0.9800 . ?
C51 C52 1.378(7) . ?
C51 C56 1.392(6) . ?
C52 C53 1.403(6) . ?
C52 H52A 0.9500 . ?
C53 C54 1.406(6) . ?
C53 C57 1.502(7) . ?
C54 C55 1.401(7) . ?
C55 C56 1.383(6) . ?
C55 C58 1.508(6) . ?
C56 H56A 0.9500 . ?
C57 H57A 0.9800 . ?
C57 H57B 0.9800 . ?
C57 H57C 0.9800 . ?
C58 H58A 0.9800 . ?
C58 H58B 0.9800 . ?
C58 H58C 0.9800 . ?
C59 C60 1.395(7) . ?
C59 C64 1.396(6) . ?
C60 C61 1.382(8) . ?
C60 H60A 0.9500 . ?
C61 C62 1.415(9) . ?
C61 H61A 0.9500 . ?
C62 C63 1.326(10) . ?
C62 H62A 0.9500 . ?
C63 C64 1.406(7) . ?
C63 H63A 0.9500 . ?
C65 C66 1.387(7) . ?
C65 C70 1.416(6) . ?
C66 C67 1.382(8) . ?
C66 H66A 0.9500 . ?
C67 C68 1.404(10) . ?
C67 H67A 0.9500 . ?
C68 C69 1.348(9) . ?
C68 H68A 0.9500 . ?
C69 C70 1.395(7) . ?
C69 H69A 0.9500 . ?
C71 Cl1 1.747(8) . ?
C71 Cl2 1.749(8) . ?
C71 H71A 0.9900 . ?
C71 H71B 0.9900 . ?
